data_7243111
loop_
_publ_author_name
'Nagarasu, Palaniyappan'
'Kundu, Anu'
'Thiruvenkatam, Vijay'
'Raghavaiah, Pallepogu'
'Anthony, Savarimuthu Philip'
'Madhu, Vedichi'

_publ_section_title
;
 Investigating the structure--fluorescence properties of
 tetraphenylethylene fused imidazole AIEgens: reversible
 mechanofluorochromism and polymer matrix controlled fluorescence tuning
;
_journal_issue 31
_journal_name_full CrystEngComm
_journal_page_first 5403
_journal_page_last 5410
_journal_paper_doi 10.1039/D1CE00561H
_journal_volume 23
_journal_year 2021
_chemical_formula_moiety 'C47 H33 Cl N2'
_chemical_formula_sum 'C47 H33 Cl N2'
_chemical_formula_weight 661.20
_space_group_crystal_system triclinic
_space_group_IT_number 2
_space_group_name_Hall '-P 1'
_space_group_name_H-M_alt 'P -1'
_atom_sites_solution_hydrogens geom
_atom_sites_solution_primary direct
_audit_creation_date 2020-03-18
_audit_creation_method
;
Olex2 1.2
(compiled 2018.05.29 svn.r3508 for OlexSys, GUI svn.r5506)
;
_audit_update_record
;
2020-07-21 deposited with the CCDC.	2021-06-28 downloaded from the CCDC.
;
_cell_angle_alpha 73.3150(10)
_cell_angle_beta 82.2680(10)
_cell_angle_gamma 74.3530(10)
_cell_formula_units_Z 2
_cell_length_a 9.4495(3)
_cell_length_b 11.2688(3)
_cell_length_c 18.2721(6)
_cell_measurement_reflns_used 9597
_cell_measurement_temperature 273(2)
_cell_measurement_theta_max 25.36
_cell_measurement_theta_min 2.56
_cell_volume 1791.27(10)
_computing_molecular_graphics 'Olex2 (Dolomanov et al., 2009)'
_computing_publication_material 'Olex2 (Dolomanov et al., 2009)'
_computing_structure_refinement 'ShelXL (Sheldrick, 2015)'
_computing_structure_solution 'XS (Sheldrick, 2008)'
_diffrn_ambient_temperature 273.15
_diffrn_measured_fraction_theta_full 0.985
_diffrn_measured_fraction_theta_max 0.983
_diffrn_measurement_device_type 'Bruker APEX-II CCD'
_diffrn_measurement_method '\f and \w scans'
_diffrn_radiation_type MoK\a
_diffrn_radiation_wavelength 0.71073
_diffrn_reflns_av_R_equivalents 0.0199
_diffrn_reflns_av_unetI/netI 0.0222
_diffrn_reflns_Laue_measured_fraction_full 0.985
_diffrn_reflns_Laue_measured_fraction_max 0.983
_diffrn_reflns_limit_h_max 11
_diffrn_reflns_limit_h_min -11
_diffrn_reflns_limit_k_max 13
_diffrn_reflns_limit_k_min -13
_diffrn_reflns_limit_l_max 21
_diffrn_reflns_limit_l_min -22
_diffrn_reflns_number 19562
_diffrn_reflns_point_group_measured_fraction_full 0.985
_diffrn_reflns_point_group_measured_fraction_max 0.983
_diffrn_reflns_theta_full 25.242
_diffrn_reflns_theta_max 25.390
_diffrn_reflns_theta_min 2.463
_diffrn_standards_number 0
_exptl_absorpt_coefficient_mu 0.143
_exptl_absorpt_correction_type none
_exptl_crystal_colour 'color less'
_exptl_crystal_density_diffrn 1.226
_exptl_crystal_description plate
_exptl_crystal_F_000 692
_exptl_crystal_size_max 0.38
_exptl_crystal_size_mid 0.22
_exptl_crystal_size_min 0.2
_refine_diff_density_max 0.263
_refine_diff_density_min -0.447
_refine_diff_density_rms 0.028
_refine_ls_extinction_method none
_refine_ls_goodness_of_fit_ref 1.046
_refine_ls_hydrogen_treatment constr
_refine_ls_matrix_type full
_refine_ls_number_parameters 451
_refine_ls_number_reflns 6488
_refine_ls_number_restraints 0
_refine_ls_restrained_S_all 1.046
_refine_ls_R_factor_all 0.0603
_refine_ls_R_factor_gt 0.0511
_refine_ls_shift/su_max 0.000
_refine_ls_shift/su_mean 0.000
_refine_ls_structure_factor_coef Fsqd
_refine_ls_weighting_details 'w=1/[\s^2^(Fo^2^)+(0.0506P)^2^+0.5770P] where P=(Fo^2^+2Fc^2^)/3'
_refine_ls_weighting_scheme calc
_refine_ls_wR_factor_gt 0.1242
_refine_ls_wR_factor_ref 0.1303
_reflns_Friedel_coverage 0.000
_reflns_number_gt 5438
_reflns_number_total 6488
_reflns_threshold_expression 'I > 2\s(I)'
_cod_data_source_file d1ce00561h2.cif
_cod_data_source_block 1tpe4c1t1_0m_b
_cod_depositor_comments 'Adding full bibliography for 7243111--7243113.cif.'
_cod_database_code 7243111
_shelx_shelxl_version_number 2014/7
_shelx_space_group_comment
;
The symmetry employed for this shelxl refinement is uniquely defined
by the following loop, which should always be used as a source of
symmetry information in preference to the above space-group names.
They are only intended as comments.
;
_shelx_estimated_absorpt_t_max 0.972
_shelx_estimated_absorpt_t_min 0.948
_olex2_refinement_description
;
1. Fixed Uiso
 At 1.2 times of:
  All C(H) groups
2.a Aromatic/amide H refined with riding coordinates:
 C5(H5), C6(H6), C7(H7), C8(H8), C9(H9), C11(H11), C12(H12), C13(H13),
 C14(H14), C15(H15), C17(H17), C18(H18), C19(H19), C20(H20), C21(H21), C22(H22),
  C23(H23), C25(H25), C26(H26), C30(H30), C31(H31), C32(H32), C33(H33),
 C34(H34), C37(H37), C38(H38), C39(H39), C40(H40), C41(H41), C43(H43), C44(H44),
  C46(H46), C47(H47)
;
_olex2_submission_special_instructions 'No special instructions were received'

loop_
_space_group_symop_operation_xyz
'x, y, z'
'-x, -y, -z'

loop_
_atom_site_label
_atom_site_type_symbol
_atom_site_fract_x
_atom_site_fract_y
_atom_site_fract_z
_atom_site_U_iso_or_equiv
_atom_site_adp_type
_atom_site_occupancy
_atom_site_site_symmetry_order
_atom_site_calc_flag
_atom_site_refinement_flags_posn
_atom_site_refinement_flags_adp
_atom_site_refinement_flags_occupancy
_atom_site_disorder_assembly
_atom_site_disorder_group
Cl1 Cl 0.78663(12) -0.13605(6) 0.63686(5) 0.1307(4) Uani 1 1 d . . . . .
N1 N 0.77284(15) 0.60361(13) 0.56593(8) 0.0492(3) Uani 1 1 d . . . . .
N2 N 0.78687(15) 0.40908(13) 0.55691(7) 0.0460(3) Uani 1 1 d . . . . .
C1 C 0.89842(19) 0.35888(17) 0.83960(9) 0.0520(4) Uani 1 1 d . . . . .
C2 C 0.9258(2) 0.31576(17) 0.92270(10) 0.0554(4) Uani 1 1 d . . . . .
C3 C 1.0577(2) 0.25535(17) 0.95106(10) 0.0563(4) Uani 1 1 d . . . . .
C4 C 1.2013(2) 0.23884(18) 0.90476(10) 0.0561(4) Uani 1 1 d . . . . .
C5 C 1.2410(2) 0.3374(2) 0.84764(11) 0.0672(5) Uani 1 1 d . . . . .
H5 H 1.1738 0.4163 0.8347 0.081 Uiso 1 1 calc R . . . .
C6 C 1.3777(3) 0.3209(3) 0.80972(13) 0.0841(7) Uani 1 1 d . . . . .
H6 H 1.4018 0.3886 0.7716 0.101 Uiso 1 1 calc R . . . .
C7 C 1.4786(3) 0.2059(3) 0.82749(14) 0.0911(8) Uani 1 1 d . . . . .
H7 H 1.5711 0.1955 0.8017 0.109 Uiso 1 1 calc R . . . .
C8 C 1.4427(3) 0.1060(3) 0.88352(14) 0.0895(7) Uani 1 1 d . . . . .
H8 H 1.5108 0.0274 0.8956 0.107 Uiso 1 1 calc R . . . .
C9 C 1.3050(2) 0.1220(2) 0.92218(12) 0.0722(6) Uani 1 1 d . . . . .
H9 H 1.2815 0.0539 0.9602 0.087 Uiso 1 1 calc R . . . .
C10 C 1.0694(2) 0.19916(18) 1.03613(10) 0.0578(4) Uani 1 1 d . . . . .
C11 C 1.1614(3) 0.2347(2) 1.07452(12) 0.0744(6) Uani 1 1 d . . . . .
H11 H 1.2181 0.2910 1.0476 0.089 Uiso 1 1 calc R . . . .
C12 C 1.1687(4) 0.1861(3) 1.15302(14) 0.1052(9) Uani 1 1 d . . . . .
H12 H 1.2318 0.2083 1.1788 0.126 Uiso 1 1 calc R . . . .
C13 C 1.0818(4) 0.1046(3) 1.19295(15) 0.1170(11) Uani 1 1 d . . . . .
H13 H 1.0858 0.0729 1.2458 0.140 Uiso 1 1 calc R . . . .
C14 C 0.9901(4) 0.0702(2) 1.15525(15) 0.1001(9) Uani 1 1 d . . . . .
H14 H 0.9300 0.0171 1.1826 0.120 Uiso 1 1 calc R . . . .
C15 C 0.9866(3) 0.1140(2) 1.07693(12) 0.0772(6) Uani 1 1 d . . . . .
H15 H 0.9285 0.0863 1.0512 0.093 Uiso 1 1 calc R . . . .
C16 C 0.7903(2) 0.33450(19) 0.97491(11) 0.0615(5) Uani 1 1 d . . . . .
C17 C 0.6776(3) 0.2812(3) 0.96927(14) 0.0818(6) Uani 1 1 d . . . . .
H17 H 0.6849 0.2410 0.9306 0.098 Uiso 1 1 calc R . . . .
C18 C 0.5558(3) 0.2862(3) 1.01914(19) 0.1104(10) Uani 1 1 d . . . . .
H18 H 0.4825 0.2481 1.0150 0.132 Uiso 1 1 calc R . . . .
C19 C 0.5428(4) 0.3477(4) 1.0751(2) 0.1215(12) Uani 1 1 d . . . . .
H19 H 0.4611 0.3500 1.1098 0.146 Uiso 1 1 calc R . . . .
C20 C 0.6501(4) 0.4060(3) 1.08036(15) 0.1035(9) Uani 1 1 d . . . . .
H20 H 0.6389 0.4501 1.1175 0.124 Uiso 1 1 calc R . . . .
C21 C 0.7747(3) 0.3995(2) 1.03070(12) 0.0751(6) Uani 1 1 d . . . . .
H21 H 0.8474 0.4384 1.0347 0.090 Uiso 1 1 calc R . . . .
C22 C 0.9420(3) 0.27672(19) 0.79316(12) 0.0717(6) Uani 1 1 d . . . . .
H22 H 0.9974 0.1943 0.8132 0.086 Uiso 1 1 calc R . . . .
C23 C 0.9060(2) 0.31287(19) 0.71812(11) 0.0679(5) Uani 1 1 d . . . . .
H23 H 0.9362 0.2542 0.6888 0.082 Uiso 1 1 calc R . . . .
C24 C 0.82571(18) 0.43497(16) 0.68553(9) 0.0467(4) Uani 1 1 d . . . . .
C25 C 0.7840(2) 0.51854(18) 0.73163(10) 0.0575(4) Uani 1 1 d . . . . .
H25 H 0.7316 0.6019 0.7113 0.069 Uiso 1 1 calc R . . . .
C26 C 0.8186(2) 0.48060(18) 0.80699(10) 0.0606(5) Uani 1 1 d . . . . .
H26 H 0.7873 0.5386 0.8367 0.073 Uiso 1 1 calc R . . . .
C27 C 0.79309(17) 0.48300(16) 0.60403(9) 0.0462(4) Uani 1 1 d . . . . .
C28 C 0.75229(18) 0.61066(16) 0.49117(9) 0.0470(4) Uani 1 1 d . . . . .
C29 C 0.72510(19) 0.73586(17) 0.43417(10) 0.0512(4) Uani 1 1 d . . . . .
C30 C 0.6856(3) 0.84681(19) 0.45901(12) 0.0700(5) Uani 1 1 d . . . . .
H30 H 0.6708 0.8407 0.5112 0.084 Uiso 1 1 calc R . . . .
C31 C 0.6680(3) 0.9655(2) 0.40766(14) 0.0814(6) Uani 1 1 d . . . . .
H31 H 0.6432 1.0383 0.4255 0.098 Uiso 1 1 calc R . . . .
C32 C 0.6868(3) 0.9768(2) 0.33050(13) 0.0782(6) Uani 1 1 d . . . . .
H32 H 0.6768 1.0569 0.2959 0.094 Uiso 1 1 calc R . . . .
C33 C 0.7204(3) 0.8693(2) 0.30485(12) 0.0755(6) Uani 1 1 d . . . . .
H33 H 0.7303 0.8767 0.2525 0.091 Uiso 1 1 calc R . . . .
C34 C 0.7400(2) 0.74950(19) 0.35587(10) 0.0637(5) Uani 1 1 d . . . . .
H34 H 0.7634 0.6773 0.3374 0.076 Uiso 1 1 calc R . . . .
C35 C 0.76054(17) 0.49077(16) 0.48398(9) 0.0448(4) Uani 1 1 d . . . . .
C36 C 0.74493(18) 0.43809(15) 0.42061(9) 0.0453(4) Uani 1 1 d . . . . .
C37 C 0.8625(2) 0.4108(2) 0.36927(11) 0.0618(5) Uani 1 1 d . . . . .
H37 H 0.9511 0.4290 0.3732 0.074 Uiso 1 1 calc R . . . .
C38 C 0.8503(3) 0.3569(2) 0.31221(12) 0.0711(6) Uani 1 1 d . . . . .
H38 H 0.9299 0.3400 0.2777 0.085 Uiso 1 1 calc R . . . .
C39 C 0.7212(3) 0.3285(2) 0.30633(12) 0.0703(6) Uani 1 1 d . . . . .
H39 H 0.7130 0.2921 0.2679 0.084 Uiso 1 1 calc R . . . .
C40 C 0.6035(2) 0.3537(2) 0.35735(12) 0.0709(6) Uani 1 1 d . . . . .
H40 H 0.5161 0.3334 0.3538 0.085 Uiso 1 1 calc R . . . .
C41 C 0.6150(2) 0.40930(18) 0.41402(11) 0.0573(4) Uani 1 1 d . . . . .
H41 H 0.5346 0.4274 0.4479 0.069 Uiso 1 1 calc R . . . .
C42 C 0.78829(18) 0.27651(16) 0.57697(9) 0.0473(4) Uani 1 1 d . . . . .
C43 C 0.9113(2) 0.1898(2) 0.55883(11) 0.0666(5) Uani 1 1 d . . . . .
H43 H 0.9936 0.2170 0.5334 0.080 Uiso 1 1 calc R . . . .
C44 C 0.9120(3) 0.0622(2) 0.57855(13) 0.0814(7) Uani 1 1 d . . . . .
H44 H 0.9957 0.0024 0.5679 0.098 Uiso 1 1 calc R . . . .
C45 C 0.7886(3) 0.02401(19) 0.61398(13) 0.0766(7) Uani 1 1 d . . . . .
C46 C 0.6663(3) 0.1100(2) 0.63317(14) 0.0806(7) Uani 1 1 d . . . . .
H46 H 0.5841 0.0826 0.6586 0.097 Uiso 1 1 calc R . . . .
C47 C 0.6661(2) 0.23763(18) 0.61436(12) 0.0635(5) Uani 1 1 d . . . . .
H47 H 0.5837 0.2969 0.6269 0.076 Uiso 1 1 calc R . . . .

loop_
_atom_site_aniso_label
_atom_site_aniso_U_11
_atom_site_aniso_U_22
_atom_site_aniso_U_33
_atom_site_aniso_U_23
_atom_site_aniso_U_13
_atom_site_aniso_U_12
Cl1 0.2362(10) 0.0518(3) 0.1176(6) -0.0090(3) -0.0930(6) -0.0322(4)
N1 0.0542(8) 0.0559(8) 0.0438(7) -0.0159(6) -0.0049(6) -0.0200(6)
N2 0.0497(8) 0.0522(8) 0.0408(7) -0.0159(6) -0.0025(6) -0.0162(6)
C1 0.0575(10) 0.0595(10) 0.0421(9) -0.0164(8) -0.0058(7) -0.0147(8)
C2 0.0646(11) 0.0589(10) 0.0457(9) -0.0151(8) -0.0074(8) -0.0166(9)
C3 0.0670(11) 0.0575(10) 0.0469(10) -0.0133(8) -0.0078(8) -0.0175(9)
C4 0.0605(11) 0.0668(11) 0.0428(9) -0.0143(8) -0.0100(8) -0.0156(9)
C5 0.0725(13) 0.0772(13) 0.0522(11) -0.0127(10) -0.0051(9) -0.0226(10)
C6 0.0880(17) 0.1086(19) 0.0598(13) -0.0206(13) 0.0082(12) -0.0386(15)
C7 0.0702(15) 0.140(2) 0.0685(15) -0.0416(16) 0.0064(12) -0.0244(16)
C8 0.0764(15) 0.1056(19) 0.0760(16) -0.0338(14) -0.0109(12) 0.0087(13)
C9 0.0744(14) 0.0781(14) 0.0562(11) -0.0137(10) -0.0080(10) -0.0077(11)
C10 0.0679(11) 0.0576(10) 0.0445(9) -0.0086(8) -0.0088(8) -0.0124(9)
C11 0.0812(14) 0.0915(15) 0.0525(11) -0.0134(10) -0.0162(10) -0.0245(12)
C12 0.145(3) 0.120(2) 0.0593(14) -0.0203(15) -0.0356(15) -0.035(2)
C13 0.200(4) 0.097(2) 0.0474(13) 0.0005(13) -0.0240(18) -0.040(2)
C14 0.157(3) 0.0684(15) 0.0662(15) -0.0033(12) 0.0109(16) -0.0364(16)
C15 0.1082(18) 0.0612(12) 0.0620(13) -0.0085(10) -0.0022(12) -0.0300(12)
C16 0.0635(11) 0.0694(12) 0.0508(10) -0.0179(9) -0.0041(9) -0.0125(9)
C17 0.0703(14) 0.1050(18) 0.0773(15) -0.0315(13) 0.0004(11) -0.0276(13)
C18 0.0697(16) 0.143(3) 0.117(2) -0.034(2) 0.0152(16) -0.0335(17)
C19 0.084(2) 0.144(3) 0.107(2) -0.026(2) 0.0329(17) -0.0069(19)
C20 0.118(2) 0.109(2) 0.0655(15) -0.0352(14) 0.0093(15) 0.0077(18)
C21 0.0858(15) 0.0777(14) 0.0600(12) -0.0265(11) -0.0059(11) -0.0074(11)
C22 0.0942(15) 0.0570(11) 0.0618(12) -0.0235(9) -0.0309(11) 0.0064(10)
C23 0.0821(14) 0.0664(12) 0.0586(11) -0.0332(10) -0.0227(10) 0.0032(10)
C24 0.0457(9) 0.0552(9) 0.0429(9) -0.0166(7) -0.0039(7) -0.0137(7)
C25 0.0706(12) 0.0528(10) 0.0482(10) -0.0171(8) -0.0083(8) -0.0074(8)
C26 0.0769(13) 0.0598(11) 0.0462(10) -0.0238(8) -0.0051(9) -0.0073(9)
C27 0.0447(9) 0.0560(10) 0.0436(9) -0.0187(7) -0.0022(7) -0.0159(7)
C28 0.0479(9) 0.0571(10) 0.0419(8) -0.0157(7) -0.0012(7) -0.0207(7)
C29 0.0528(9) 0.0573(10) 0.0489(9) -0.0129(8) -0.0040(7) -0.0231(8)
C30 0.0938(15) 0.0635(12) 0.0579(11) -0.0192(10) -0.0134(10) -0.0202(11)
C31 0.1098(18) 0.0563(12) 0.0827(16) -0.0189(11) -0.0185(13) -0.0211(12)
C32 0.0952(16) 0.0625(13) 0.0753(15) -0.0008(11) -0.0102(12) -0.0325(12)
C33 0.0987(16) 0.0733(14) 0.0531(11) -0.0054(10) 0.0038(11) -0.0346(12)
C34 0.0829(13) 0.0637(11) 0.0494(10) -0.0150(9) 0.0056(9) -0.0307(10)
C35 0.0442(8) 0.0553(9) 0.0385(8) -0.0130(7) -0.0003(6) -0.0182(7)
C36 0.0521(9) 0.0487(9) 0.0379(8) -0.0124(7) -0.0020(7) -0.0164(7)
C37 0.0582(11) 0.0826(13) 0.0550(11) -0.0296(10) 0.0084(8) -0.0280(10)
C38 0.0806(14) 0.0834(14) 0.0555(11) -0.0336(10) 0.0114(10) -0.0212(11)
C39 0.0972(16) 0.0678(12) 0.0567(11) -0.0298(10) -0.0136(11) -0.0193(11)
C40 0.0700(13) 0.0860(14) 0.0733(13) -0.0335(11) -0.0145(10) -0.0280(11)
C41 0.0503(10) 0.0716(12) 0.0581(11) -0.0271(9) -0.0027(8) -0.0178(9)
C42 0.0538(9) 0.0520(9) 0.0396(8) -0.0156(7) -0.0079(7) -0.0126(7)
C43 0.0704(12) 0.0712(13) 0.0552(11) -0.0270(10) 0.0028(9) -0.0045(10)
C44 0.1113(19) 0.0645(13) 0.0620(13) -0.0315(11) -0.0134(13) 0.0090(13)
C45 0.124(2) 0.0485(11) 0.0650(13) -0.0134(9) -0.0472(14) -0.0145(12)
C46 0.0834(15) 0.0657(13) 0.0942(17) 0.0003(12) -0.0266(13) -0.0331(12)
C47 0.0548(11) 0.0557(11) 0.0779(13) -0.0112(9) -0.0085(9) -0.0148(8)

loop_
_atom_type_symbol
_atom_type_description
_atom_type_scat_dispersion_real
_atom_type_scat_dispersion_imag
_atom_type_scat_source
C C 0.0033 0.0016 'International Tables Vol C Tables 4.2.6.8 and 6.1.1.4'
H H 0.0000 0.0000 'International Tables Vol C Tables 4.2.6.8 and 6.1.1.4'
Cl Cl 0.1484 0.1585 'International Tables Vol C Tables 4.2.6.8 and 6.1.1.4'
N N 0.0061 0.0033 'International Tables Vol C Tables 4.2.6.8 and 6.1.1.4'

loop_
_geom_angle_atom_site_label_1
_geom_angle_atom_site_label_2
_geom_angle_atom_site_label_3
_geom_angle
_geom_angle_site_symmetry_1
_geom_angle_site_symmetry_3
_geom_angle_publ_flag
C27 N1 C28 106.83(13) . . ?
C27 N2 C35 107.19(13) . . ?
C27 N2 C42 128.60(13) . . ?
C35 N2 C42 123.82(13) . . ?
C22 C1 C2 121.77(17) . . ?
C22 C1 C26 116.83(16) . . ?
C26 C1 C2 121.23(15) . . ?
C1 C2 C16 114.60(16) . . ?
C3 C2 C1 124.49(17) . . ?
C3 C2 C16 120.70(16) . . ?
C2 C3 C4 125.27(16) . . ?
C2 C3 C10 120.00(17) . . ?
C4 C3 C10 114.73(16) . . ?
C5 C4 C3 122.94(18) . . ?
C5 C4 C9 117.53(19) . . ?
C9 C4 C3 119.41(17) . . ?
C4 C5 H5 119.3 . . ?
C6 C5 C4 121.3(2) . . ?
C6 C5 H5 119.3 . . ?
C5 C6 H6 119.7 . . ?
C7 C6 C5 120.6(2) . . ?
C7 C6 H6 119.7 . . ?
C6 C7 H7 120.2 . . ?
C6 C7 C8 119.6(2) . . ?
C8 C7 H7 120.2 . . ?
C7 C8 H8 120.0 . . ?
C7 C8 C9 120.1(2) . . ?
C9 C8 H8 120.0 . . ?
C4 C9 H9 119.6 . . ?
C8 C9 C4 120.8(2) . . ?
C8 C9 H9 119.6 . . ?
C11 C10 C3 119.83(17) . . ?
C11 C10 C15 119.42(18) . . ?
C15 C10 C3 120.73(18) . . ?
C10 C11 H11 120.1 . . ?
C12 C11 C10 119.8(2) . . ?
C12 C11 H11 120.1 . . ?
C11 C12 H12 120.1 . . ?
C13 C12 C11 119.8(3) . . ?
C13 C12 H12 120.1 . . ?
C12 C13 H13 119.8 . . ?
C14 C13 C12 120.4(2) . . ?
C14 C13 H13 119.8 . . ?
C13 C14 H14 120.0 . . ?
C13 C14 C15 120.1(3) . . ?
C15 C14 H14 120.0 . . ?
C10 C15 H15 119.9 . . ?
C14 C15 C10 120.3(2) . . ?
C14 C15 H15 119.9 . . ?
C17 C16 C2 118.76(18) . . ?
C17 C16 C21 118.5(2) . . ?
C21 C16 C2 122.73(19) . . ?
C16 C17 H17 119.2 . . ?
C18 C17 C16 121.7(2) . . ?
C18 C17 H17 119.2 . . ?
C17 C18 H18 120.2 . . ?
C19 C18 C17 119.5(3) . . ?
C19 C18 H18 120.2 . . ?
C18 C19 H19 119.9 . . ?
C18 C19 C20 120.2(3) . . ?
C20 C19 H19 119.9 . . ?
C19 C20 H20 119.8 . . ?
C19 C20 C21 120.5(3) . . ?
C21 C20 H20 119.8 . . ?
C16 C21 H21 120.2 . . ?
C20 C21 C16 119.6(3) . . ?
C20 C21 H21 120.2 . . ?
C1 C22 H22 119.0 . . ?
C23 C22 C1 122.02(18) . . ?
C23 C22 H22 119.0 . . ?
C22 C23 H23 119.5 . . ?
C22 C23 C24 121.07(17) . . ?
C24 C23 H23 119.5 . . ?
C23 C24 C25 117.08(16) . . ?
C23 C24 C27 123.85(15) . . ?
C25 C24 C27 118.89(15) . . ?
C24 C25 H25 119.3 . . ?
C26 C25 C24 121.30(17) . . ?
C26 C25 H25 119.3 . . ?
C1 C26 H26 119.2 . . ?
C25 C26 C1 121.68(16) . . ?
C25 C26 H26 119.2 . . ?
N1 C27 N2 110.85(14) . . ?
N1 C27 C24 123.50(14) . . ?
N2 C27 C24 125.57(15) . . ?
N1 C28 C29 119.47(14) . . ?
C35 C28 N1 109.85(14) . . ?
C35 C28 C29 130.68(15) . . ?
C30 C29 C28 119.32(16) . . ?
C34 C29 C28 123.16(16) . . ?
C34 C29 C30 117.50(17) . . ?
C29 C30 H30 119.4 . . ?
C31 C30 C29 121.1(2) . . ?
C31 C30 H30 119.4 . . ?
C30 C31 H31 119.8 . . ?
C32 C31 C30 120.4(2) . . ?
C32 C31 H31 119.8 . . ?
C31 C32 H32 120.3 . . ?
C33 C32 C31 119.3(2) . . ?
C33 C32 H32 120.3 . . ?
C32 C33 H33 119.6 . . ?
C32 C33 C34 120.8(2) . . ?
C34 C33 H33 119.6 . . ?
C29 C34 H34 119.6 . . ?
C33 C34 C29 120.77(19) . . ?
C33 C34 H34 119.6 . . ?
N2 C35 C36 119.60(14) . . ?
C28 C35 N2 105.28(13) . . ?
C28 C35 C36 135.11(15) . . ?
C37 C36 C35 120.69(15) . . ?
C41 C36 C35 120.67(14) . . ?
C41 C36 C37 118.56(15) . . ?
C36 C37 H37 119.6 . . ?
C38 C37 C36 120.88(18) . . ?
C38 C37 H37 119.6 . . ?
C37 C38 H38 120.0 . . ?
C39 C38 C37 120.08(19) . . ?
C39 C38 H38 120.0 . . ?
C38 C39 H39 120.1 . . ?
C38 C39 C40 119.88(18) . . ?
C40 C39 H39 120.1 . . ?
C39 C40 H40 119.9 . . ?
C39 C40 C41 120.11(19) . . ?
C41 C40 H40 119.9 . . ?
C36 C41 C40 120.49(17) . . ?
C36 C41 H41 119.8 . . ?
C40 C41 H41 119.8 . . ?
C43 C42 N2 119.89(16) . . ?
C47 C42 N2 119.27(15) . . ?
C47 C42 C43 120.83(18) . . ?
C42 C43 H43 120.2 . . ?
C42 C43 C44 119.5(2) . . ?
C44 C43 H43 120.2 . . ?
C43 C44 H44 120.2 . . ?
C45 C44 C43 119.6(2) . . ?
C45 C44 H44 120.2 . . ?
C44 C45 Cl1 119.9(2) . . ?
C44 C45 C46 121.0(2) . . ?
C46 C45 Cl1 119.0(2) . . ?
C45 C46 H46 120.3 . . ?
C45 C46 C47 119.4(2) . . ?
C47 C46 H46 120.3 . . ?
C42 C47 C46 119.6(2) . . ?
C42 C47 H47 120.2 . . ?
C46 C47 H47 120.2 . . ?

loop_
_geom_bond_atom_site_label_1
_geom_bond_atom_site_label_2
_geom_bond_distance
_geom_bond_site_symmetry_2
_geom_bond_publ_flag
Cl1 C45 1.735(2) . ?
N1 C27 1.312(2) . ?
N1 C28 1.382(2) . ?
N2 C27 1.375(2) . ?
N2 C35 1.395(2) . ?
N2 C42 1.429(2) . ?
C1 C2 1.491(2) . ?
C1 C22 1.378(2) . ?
C1 C26 1.378(3) . ?
C2 C3 1.342(3) . ?
C2 C16 1.495(3) . ?
C3 C4 1.496(3) . ?
C3 C10 1.507(2) . ?
C4 C5 1.384(3) . ?
C4 C9 1.393(3) . ?
C5 H5 0.9300 . ?
C5 C6 1.374(3) . ?
C6 H6 0.9300 . ?
C6 C7 1.367(4) . ?
C7 H7 0.9300 . ?
C7 C8 1.372(4) . ?
C8 H8 0.9300 . ?
C8 C9 1.387(3) . ?
C9 H9 0.9300 . ?
C10 C11 1.386(3) . ?
C10 C15 1.388(3) . ?
C11 H11 0.9300 . ?
C11 C12 1.385(3) . ?
C12 H12 0.9300 . ?
C12 C13 1.382(4) . ?
C13 H13 0.9300 . ?
C13 C14 1.368(4) . ?
C14 H14 0.9300 . ?
C14 C15 1.375(3) . ?
C15 H15 0.9300 . ?
C16 C17 1.384(3) . ?
C16 C21 1.388(3) . ?
C17 H17 0.9300 . ?
C17 C18 1.367(3) . ?
C18 H18 0.9300 . ?
C18 C19 1.366(5) . ?
C19 H19 0.9300 . ?
C19 C20 1.375(5) . ?
C20 H20 0.9300 . ?
C20 C21 1.386(4) . ?
C21 H21 0.9300 . ?
C22 H22 0.9300 . ?
C22 C23 1.375(3) . ?
C23 H23 0.9300 . ?
C23 C24 1.382(3) . ?
C24 C25 1.385(2) . ?
C24 C27 1.475(2) . ?
C25 H25 0.9300 . ?
C25 C26 1.376(2) . ?
C26 H26 0.9300 . ?
C28 C29 1.475(2) . ?
C28 C35 1.375(2) . ?
C29 C30 1.392(3) . ?
C29 C34 1.386(2) . ?
C30 H30 0.9300 . ?
C30 C31 1.377(3) . ?
C31 H31 0.9300 . ?
C31 C32 1.370(3) . ?
C32 H32 0.9300 . ?
C32 C33 1.366(3) . ?
C33 H33 0.9300 . ?
C33 C34 1.384(3) . ?
C34 H34 0.9300 . ?
C35 C36 1.484(2) . ?
C36 C37 1.382(2) . ?
C36 C41 1.380(2) . ?
C37 H37 0.9300 . ?
C37 C38 1.379(3) . ?
C38 H38 0.9300 . ?
C38 C39 1.367(3) . ?
C39 H39 0.9300 . ?
C39 C40 1.374(3) . ?
C40 H40 0.9300 . ?
C40 C41 1.384(3) . ?
C41 H41 0.9300 . ?
C42 C43 1.373(2) . ?
C42 C47 1.371(3) . ?
C43 H43 0.9300 . ?
C43 C44 1.376(3) . ?
C44 H44 0.9300 . ?
C44 C45 1.368(3) . ?
C45 C46 1.371(3) . ?
C46 H46 0.9300 . ?
C46 C47 1.379(3) . ?
C47 H47 0.9300 . ?
